data_7120344
loop_
_publ_author_name
'Narayanam, Nagaraju'
'Fang, Wei-Hui'
'Chintakrinda, Kalpana'
'Zhang, Lei'
'Zhang, Jian'

_publ_section_title
;
 Deep Eutectic-Solvothermal Synthesis of Titanium-Oxo Clusters Protected
 by \p-Conjugate Chromophores
;
_journal_name_full 'Chem. Commun.'
_journal_paper_doi 10.1039/C7CC04388K
_journal_year 2017
_chemical_formula_sum 'C150 H114 Cl2 N12 O24 P2 Ti6'
_chemical_formula_weight 2888.77
_space_group_crystal_system triclinic
_space_group_IT_number 2
_space_group_name_Hall '-P 1'
_space_group_name_H-M_alt 'P -1'
_symmetry_space_group_name_Hall '-P 1'
_symmetry_space_group_name_H-M 'P -1'
_atom_sites_solution_hydrogens geom
_audit_creation_method SHELXL-2014/7
_audit_update_record
;
2017-05-05 deposited with the CCDC.
2017-06-26 downloaded from the CCDC.
;
_cell_angle_alpha 93.508(2)
_cell_angle_beta 101.316(2)
_cell_angle_gamma 103.043(2)
_cell_formula_units_Z 1
_cell_length_a 14.8885(4)
_cell_length_b 15.2403(4)
_cell_length_c 15.9842(3)
_cell_measurement_reflns_used 11314
_cell_measurement_temperature 293(2)
_cell_measurement_theta_max 71.1550
_cell_measurement_theta_min 3.8590
_cell_volume 3443.46(15)
_computing_structure_refinement 'SHELXL-2014/7 (Sheldrick, 2014)'
_diffrn_ambient_temperature 293(2)
_diffrn_measured_fraction_theta_full 0.989
_diffrn_measured_fraction_theta_max 0.963
_diffrn_measurement_device_type 'multiwire proportional'
_diffrn_measurement_method 'phi and omega scans'
_diffrn_radiation_type CuK\a
_diffrn_radiation_wavelength 1.54178
_diffrn_reflns_av_R_equivalents 0.0275
_diffrn_reflns_av_unetI/netI 0.0356
_diffrn_reflns_Laue_measured_fraction_full 0.989
_diffrn_reflns_Laue_measured_fraction_max 0.963
_diffrn_reflns_limit_h_max 16
_diffrn_reflns_limit_h_min -17
_diffrn_reflns_limit_k_max 18
_diffrn_reflns_limit_k_min -17
_diffrn_reflns_limit_l_max 19
_diffrn_reflns_limit_l_min -17
_diffrn_reflns_number 23460
_diffrn_reflns_point_group_measured_fraction_full 0.989
_diffrn_reflns_point_group_measured_fraction_max 0.963
_diffrn_reflns_theta_full 67.679
_diffrn_reflns_theta_max 71.166
_diffrn_reflns_theta_min 3.892
_diffrn_standards_decay_% none
_diffrn_standards_interval_count none
_diffrn_standards_interval_time none
_diffrn_standards_number none
_exptl_absorpt_coefficient_mu 4.024
_exptl_absorpt_correction_type none
_exptl_crystal_colour Red
_exptl_crystal_density_diffrn 1.393
_exptl_crystal_description Rectangular
_exptl_crystal_F_000 1486
_exptl_crystal_size_max 0.5
_exptl_crystal_size_mid 0.25
_exptl_crystal_size_min 0.2
_refine_diff_density_max 2.362
_refine_diff_density_min -2.375
_refine_diff_density_rms 0.158
_refine_ls_extinction_method none
_refine_ls_goodness_of_fit_ref 1.499
_refine_ls_hydrogen_treatment constr
_refine_ls_matrix_type full
_refine_ls_number_parameters 824
_refine_ls_number_reflns 12845
_refine_ls_number_restraints 1
_refine_ls_restrained_S_all 1.503
_refine_ls_R_factor_all 0.1135
_refine_ls_R_factor_gt 0.1029
_refine_ls_shift/su_max 0.008
_refine_ls_shift/su_mean 0.000
_refine_ls_structure_factor_coef Fsqd
_refine_ls_weighting_details 'w=1/[\s^2^(Fo^2^)+(0.2000P)^2^] where P=(Fo^2^+2Fc^2^)/3'
_refine_ls_weighting_scheme calc
_refine_ls_wR_factor_gt 0.3126
_refine_ls_wR_factor_ref 0.3403
_reflns_Friedel_coverage 0.000
_reflns_number_gt 10845
_reflns_number_total 12845
_reflns_threshold_expression 'I > 2\s(I)'
_cod_data_source_file c7cc04388k2.cif
_cod_data_source_block PTC-62
_cod_database_code 7120344
_shelx_shelxl_version_number 2014/7
_shelx_space_group_comment
;
The symmetry employed for this shelxl refinement is uniquely defined
by the following loop, which should always be used as a source of
symmetry information in preference to the above space-group names.
They are only intended as comments.
;

loop_
_space_group_symop_operation_xyz
'x, y, z'
'-x, -y, -z'

loop_
_atom_site_label
_atom_site_type_symbol
_atom_site_fract_x
_atom_site_fract_y
_atom_site_fract_z
_atom_site_U_iso_or_equiv
_atom_site_adp_type
_atom_site_occupancy
_atom_site_site_symmetry_order
_atom_site_calc_flag
_atom_site_refinement_flags_posn
_atom_site_refinement_flags_adp
_atom_site_disorder_assembly
_atom_site_disorder_group
Ti0A Ti 0.44634(5) 0.03680(5) 0.17771(4) 0.0331(2) Uani 1 1 d . . . .
O3AA O 0.3577(2) -0.0399(2) 0.0953(2) 0.0388(7) Uani 1 1 d . . . .
Ti2 Ti 0.44238(5) -0.20792(5) -0.06305(5) 0.0339(2) Uani 1 1 d . . . .
Ti3 Ti 0.28258(5) -0.08680(5) -0.00918(5) 0.0336(2) Uani 1 1 d . . . .
O2AA O 0.3391(2) -0.1656(2) -0.0561(2) 0.0405(7) Uani 1 1 d . . . .
P4AA P 0.40793(7) 0.07497(7) -0.10881(6) 0.0328(3) Uani 1 1 d . . . .
O0AA O 0.5535(2) -0.0168(2) 0.16627(19) 0.0389(7) Uani 1 1 d . . . .
O1AA O 0.4927(2) 0.1354(2) 0.1260(2) 0.0420(7) Uani 1 1 d . . . .
O7 O 0.3817(3) -0.2992(2) -0.1555(2) 0.0446(7) Uani 1 1 d . . . .
O8 O 0.5129(2) -0.1432(2) 0.0478(2) 0.0424(7) Uani 1 1 d . . . .
O5AA O 0.3626(2) 0.0882(2) 0.2256(2) 0.0444(7) Uani 1 1 d . . . .
O4AA O 0.1970(3) -0.1748(3) 0.0306(3) 0.0551(9) Uani 1 1 d . . . .
N11 N 0.1802(3) -0.1060(3) -0.1384(3) 0.0437(9) Uani 1 1 d . . . .
N12 N 0.1793(3) -0.0001(3) 0.0000(3) 0.0432(9) Uani 1 1 d . . . .
N13 N 0.5518(3) 0.0937(3) 0.3029(2) 0.0372(8) Uani 1 1 d . . . .
N0AA N 0.5573(3) -0.2850(3) -0.0407(3) 0.0452(9) Uani 1 1 d . . . .
C0AA C 0.5585(3) 0.0367(3) 0.3642(3) 0.0372(9) Uani 1 1 d . . . .
N16 N 0.4051(3) -0.3140(3) 0.0280(3) 0.0433(9) Uani 1 1 d . . . .
N17 N 0.4288(3) -0.0674(3) 0.2706(2) 0.0400(8) Uani 1 1 d . . . .
C3AA C 0.3442(3) 0.1406(3) 0.2873(3) 0.0411(9) Uani 1 1 d . . . .
C7AA C 0.3433(4) 0.1409(3) -0.1757(3) 0.0473(11) Uani 1 1 d . . . .
C1AA C 0.3073(3) -0.3662(3) -0.1930(3) 0.0425(10) Uani 1 1 d . . . .
C21 C 0.4927(3) -0.0495(3) 0.3470(3) 0.0395(9) Uani 1 1 d . . . .
C22 C 0.6270(4) 0.0583(4) 0.4417(3) 0.0462(10) Uani 1 1 d . . . .
C23 C 0.6804(4) 0.2028(4) 0.3928(3) 0.0494(11) Uani 1 1 d . . . .
H23 H 0.7203 0.2606 0.4011 0.059 Uiso 1 1 calc R U . .
C24 C 0.6883(4) 0.1451(4) 0.4548(3) 0.0529(12) Uani 1 1 d . . . .
H24 H 0.7341 0.1633 0.5053 0.063 Uiso 1 1 calc R U . .
C25 C 0.1190(3) 0.0053(3) -0.0735(3) 0.0442(10) Uani 1 1 d . . . .
C26 C 0.4635(4) -0.4216(4) 0.1172(4) 0.0571(13) Uani 1 1 d . . . .
C27 C 0.4977(4) -0.1127(3) 0.4072(3) 0.0466(11) Uani 1 1 d . . . .
C28 C 0.5524(4) -0.3460(3) 0.0177(3) 0.0481(11) Uani 1 1 d . . . .
C29 C 0.4718(4) -0.3604(3) 0.0548(3) 0.0459(10) Uani 1 1 d . . . .
C9AA C 0.0596(4) -0.0474(4) -0.2274(3) 0.0521(12) Uani 1 1 d . . . .
C31 C 0.4018(4) 0.2282(4) 0.3151(4) 0.0533(12) Uani 1 1 d . . . .
H31 H 0.4518 0.2510 0.2894 0.064 Uiso 1 1 calc R U . .
C32 C 0.1842(4) -0.1559(4) -0.2078(3) 0.0499(11) Uani 1 1 d . . . .
H32 H 0.2265 -0.1928 -0.2022 0.060 Uiso 1 1 calc R U . .
C33 C 0.1245(3) -0.2427(3) 0.0346(4) 0.0484(11) Uani 1 1 d . . . .
C34 C 0.4321(5) -0.1975(4) 0.3874(4) 0.0562(13) Uani 1 1 d . . . .
H34 H 0.4329 -0.2415 0.4251 0.067 Uiso 1 1 calc R U . .
C35 C 0.1191(3) -0.0512(3) -0.1483(3) 0.0447(10) Uani 1 1 d . . . .
C36 C 0.3086(4) -0.4147(3) -0.2697(4) 0.0530(12) Uani 1 1 d . . . .
H36 H 0.3607 -0.3996 -0.2947 0.064 Uiso 1 1 calc R U . .
C37 C 0.3298(4) -0.3262(3) 0.0626(3) 0.0479(11) Uani 1 1 d . . . .
H37 H 0.2848 -0.2938 0.0447 0.057 Uiso 1 1 calc R U . .
C38 C 0.2685(4) 0.1100(4) 0.3243(3) 0.0492(11) Uani 1 1 d . . . .
H38 H 0.2290 0.0526 0.3061 0.059 Uiso 1 1 calc R U . .
C40 C 0.0655(4) -0.1014(5) -0.3001(4) 0.0605(14) Uani 1 1 d . . . .
H40 H 0.0282 -0.1000 -0.3537 0.073 Uiso 1 1 calc R U . .
C41 C 0.6297(4) -0.0060(4) 0.5022(3) 0.0535(12) Uani 1 1 d . . . .
H41 H 0.6741 0.0091 0.5538 0.064 Uiso 1 1 calc R U . .
C42 C 0.2288(4) -0.3881(4) -0.1566(4) 0.0565(13) Uani 1 1 d . . . .
H42 H 0.2273 -0.3551 -0.1062 0.068 Uiso 1 1 calc R U . .
C43 C 0.6323(4) -0.2701(4) -0.0760(4) 0.0567(13) Uani 1 1 d . . . .
H43 H 0.6374 -0.2273 -0.1150 0.068 Uiso 1 1 calc R U . .
C44 C -0.0014(4) 0.0685(5) -0.1622(4) 0.0646(15) Uani 1 1 d . . . .
H44 H -0.0399 0.1090 -0.1675 0.078 Uiso 1 1 calc R U . .
C45 C 0.0685(4) -0.2932(4) -0.0403(5) 0.0636(15) Uani 1 1 d . . . .
H45 H 0.0810 -0.2794 -0.0934 0.076 Uiso 1 1 calc R U . .
C46 C 0.3671(4) -0.1481(4) 0.2539(3) 0.0514(12) Uani 1 1 d . . . .
H46 H 0.3227 -0.1605 0.2023 0.062 Uiso 1 1 calc R U . .
C47 C 0.6119(3) 0.1740(3) 0.3170(3) 0.0417(9) Uani 1 1 d . . . .
H47 H 0.6084 0.2131 0.2746 0.050 Uiso 1 1 calc R U . .
C48 C 0.0628(4) 0.1199(5) -0.0037(5) 0.0669(16) Uani 1 1 d . . . .
H48 H 0.0251 0.1610 -0.0043 0.080 Uiso 1 1 calc R U . .
C50 C 0.5690(4) -0.0886(4) 0.4860(3) 0.0528(12) Uani 1 1 d . . . .
H50 H 0.5730 -0.1303 0.5259 0.063 Uiso 1 1 calc R U . .
C51 C -0.0021(4) 0.0141(5) -0.2306(4) 0.0601(14) Uani 1 1 d . . . .
H51 H -0.0434 0.0155 -0.2821 0.072 Uiso 1 1 calc R U . .
C52 C 0.1276(5) -0.1562(5) -0.2898(4) 0.0613(14) Uani 1 1 d . . . .
H52 H 0.1323 -0.1932 -0.3364 0.074 Uiso 1 1 calc R U . .
C53 C 0.1227(4) 0.1124(4) 0.0708(4) 0.0594(14) Uani 1 1 d . . . .
H53 H 0.1246 0.1470 0.1214 0.071 Uiso 1 1 calc R U . .
C54 C 0.6232(4) -0.3922(4) 0.0408(4) 0.0583(14) Uani 1 1 d . . . .
C55 C 0.0585(4) 0.0659(4) -0.0789(4) 0.0557(13) Uani 1 1 d . . . .
C56 C 0.3808(5) -0.4332(4) 0.1514(4) 0.0655(16) Uani 1 1 d . . . .
H56 H 0.3717 -0.4735 0.1921 0.079 Uiso 1 1 calc R U . .
C58 C 0.3149(5) -0.3859(4) 0.1253(4) 0.0617(14) Uani 1 1 d . . . .
H58 H 0.2612 -0.3928 0.1482 0.074 Uiso 1 1 calc R U . .
C59 C 0.3659(5) -0.2139(4) 0.3094(4) 0.0577(13) Uani 1 1 d . . . .
H59 H 0.3212 -0.2690 0.2951 0.069 Uiso 1 1 calc R U . .
C60 C 0.5361(5) -0.4681(4) 0.1424(5) 0.0715(18) Uani 1 1 d . . . .
H60 H 0.5309 -0.5085 0.1835 0.086 Uiso 1 1 calc R U . .
C61 C 0.1060(4) -0.2630(4) 0.1148(4) 0.0598(14) Uani 1 1 d . . . .
H61 H 0.1438 -0.2296 0.1651 0.072 Uiso 1 1 calc R U . .
C62 C 0.3836(5) 0.2810(4) 0.3816(5) 0.0707(18) Uani 1 1 d . . . .
H62 H 0.4225 0.3384 0.4010 0.085 Uiso 1 1 calc R U . .
C63 C 0.2511(5) 0.1656(5) 0.3894(4) 0.0683(17) Uani 1 1 d . . . .
H63 H 0.1989 0.1448 0.4131 0.082 Uiso 1 1 calc R U . .
C64 C 0.2679(4) 0.1677(5) -0.1536(5) 0.0651(16) Uani 1 1 d . . . .
H64 H 0.2477 0.1492 -0.1046 0.078 Uiso 1 1 calc R U . .
C65 C 0.1812(4) 0.0520(4) 0.0706(4) 0.0542(13) Uani 1 1 d . . . .
H65 H 0.2227 0.0484 0.1212 0.065 Uiso 1 1 calc R U . .
C66 C 0.3079(6) 0.2481(5) 0.4185(5) 0.078(2) Uani 1 1 d . . . .
H66 H 0.2963 0.2829 0.4632 0.093 Uiso 1 1 calc R U . .
C67 C 0.3837(9) 0.1824(7) -0.2419(5) 0.101(3) Uani 1 1 d . . . .
H67 H 0.4382 0.1703 -0.2549 0.122 Uiso 1 1 calc R U . .
O68 O 0.2367(5) 0.5655(4) 0.3250(6) 0.115(2) Uani 1 1 d . . . .
C69 C 0.1533(5) -0.4583(6) -0.1948(6) 0.085(2) Uani 1 1 d . . . .
H69 H 0.1005 -0.4722 -0.1708 0.101 Uiso 1 1 calc R U . .
C70 C 0.7000(5) -0.3762(5) 0.0022(5) 0.0727(18) Uani 1 1 d . . . .
H70 H 0.7480 -0.4061 0.0166 0.087 Uiso 1 1 calc R U . .
C71 C 0.1843(6) 0.3270(6) 0.2537(5) 0.0794(19) Uani 1 1 d . . . .
H71 H 0.2164 0.2841 0.2402 0.095 Uiso 1 1 calc R U . .
C72 C 0.2320(5) -0.4854(4) -0.3086(5) 0.0749(19) Uani 1 1 d . . . .
H72 H 0.2323 -0.5166 -0.3604 0.090 Uiso 1 1 calc R U . .
C74 C 0.2553(10) 0.2554(8) -0.2719(7) 0.122(4) Uani 1 1 d . . . .
H74 H 0.2214 0.2874 -0.3087 0.146 Uiso 1 1 calc R U . .
C75 C 0.0305(6) -0.3334(6) 0.1177(6) 0.084(2) Uani 1 1 d . . . .
H75 H 0.0167 -0.3459 0.1707 0.101 Uiso 1 1 calc R U . .
C76 C 0.0909(6) 0.3032(7) 0.2455(6) 0.093(2) Uani 1 1 d . . . .
H76 H 0.0584 0.2431 0.2288 0.111 Uiso 1 1 calc R U . .
C78 C 0.7040(5) -0.3163(5) -0.0568(5) 0.0716(17) Uani 1 1 d . . . .
H78 H 0.7541 -0.3058 -0.0846 0.086 Uiso 1 1 calc R U . .
C83 C 0.6124(5) -0.4534(4) 0.1063(5) 0.076(2) Uani 1 1 d . . . .
H83 H 0.6595 -0.4834 0.1241 0.091 Uiso 1 1 calc R U . .
C84 C 0.3381(14) 0.2419(10) -0.2863(7) 0.153(6) Uani 1 1 d . . . .
H84 H 0.3654 0.2730 -0.3269 0.184 Uiso 1 1 calc R U . .
C86 C 0.2339(6) 0.4162(6) 0.2826(6) 0.091(2) Uani 1 1 d . . . .
H86 H 0.2995 0.4319 0.2927 0.109 Uiso 1 1 calc R U . .
C87 C 0.0420(7) 0.3668(8) 0.2615(7) 0.105(3) Uani 1 1 d . . . .
H87 H -0.0231 0.3494 0.2566 0.126 Uiso 1 1 calc R U . .
C88 C -0.0071(6) -0.3649(5) -0.0353(7) 0.090(2) Uani 1 1 d . . . .
H88 H -0.0457 -0.3989 -0.0849 0.108 Uiso 1 1 calc R U . .
C89 C 0.2216(5) 0.2227(5) -0.2045(6) 0.082(2) Uani 1 1 d . . . .
H89 H 0.1677 0.2367 -0.1919 0.099 Uiso 1 1 calc R U . .
C95 C 0.0904(7) 0.4578(8) 0.2851(6) 0.099(3) Uani 1 1 d . . . .
H95 H 0.0575 0.5016 0.2931 0.119 Uiso 1 1 calc R U . .
C98 C 0.1858(6) 0.4814(6) 0.2963(6) 0.089(2) Uani 1 1 d . . . .
C100 C 0.1560(6) -0.5093(5) -0.2709(7) 0.092(3) Uani 1 1 d . . . .
H100 H 0.1066 -0.5589 -0.2952 0.110 Uiso 1 1 calc R U . .
C104 C -0.0240(6) -0.3849(6) 0.0460(7) 0.095(3) Uani 1 1 d . . . .
H104 H -0.0728 -0.4336 0.0503 0.114 Uiso 1 1 calc R U . .
O7AA O 0.3398(2) 0.0197(2) -0.0621(2) 0.0424(7) Uani 1 1 d . . . .
C6AA C 0.0054(14) 0.7259(13) 0.4147(13) 0.170(6) Uiso 1 1 d . . . .
H6AA H -0.0024 0.7604 0.3689 0.204 Uiso 1 1 calc R U . .
O12 O 0.1257(12) 0.6717(9) 0.3669(11) 0.219(6) Uiso 1 1 d D . . .
C4AA C -0.0464(16) 0.7098(16) 0.4703(14) 0.186(7) Uiso 1 1 d . . . .
H4AA H -0.0728 0.7590 0.4761 0.223 Uiso 1 1 calc R U A 3
Cl1 Cl 0.1654(2) 0.8612(2) 0.32909(18) 0.1101(7) Uiso 1 1 d D . . .
C5 C 0.0939(14) 0.6185(14) 0.4872(12) 0.167(6) Uiso 1 1 d . . . .
H5 H 0.1356 0.5815 0.4861 0.200 Uiso 1 1 calc R U . .
C5AA C 0.0341(16) 0.6180(14) 0.5421(14) 0.185(7) Uiso 1 1 d . . . .
H5AA H 0.0502 0.5969 0.5951 0.222 Uiso 1 1 calc R U B 3
C30B C -0.075(2) 0.656(2) 0.5188(19) 0.250(12) Uiso 1 1 d . . C 3
H30B H -0.1317 0.6402 0.5369 0.301 Uiso 1 1 calc R U C 3
C2AA C 0.0825(15) 0.6758(14) 0.4408(13) 0.166(6) Uiso 1 1 d . . . .
C1 C 0.5365(10) 0.4594(9) 0.5623(9) 0.121(4) Uiso 1 1 d . . . .
C2 C 0.5519(10) 0.5285(9) 0.4384(9) 0.122(4) Uiso 1 1 d . . . .
H2 H 0.5847 0.5480 0.3964 0.147 Uiso 1 1 calc R U . .
C3 C 0.5883(10) 0.4870(9) 0.5036(8) 0.121(4) Uiso 1 1 d . . . .
H3 H 0.6484 0.4771 0.5085 0.145 Uiso 1 1 calc R U . .
O6AA O 0.4383(18) 0.5723(19) 0.3804(15) 0.289(9) Uiso 1 1 d . . . .
H6AB H 0.4676 0.5637 0.3434 0.433 Uiso 1 1 calc R U . .

loop_
_atom_site_aniso_label
_atom_site_aniso_U_11
_atom_site_aniso_U_22
_atom_site_aniso_U_33
_atom_site_aniso_U_23
_atom_site_aniso_U_13
_atom_site_aniso_U_12
Ti0A 0.0374(4) 0.0348(4) 0.0289(4) 0.0091(3) 0.0053(3) 0.0124(3)
O3AA 0.0407(16) 0.0388(15) 0.0378(15) 0.0077(12) 0.0066(12) 0.0120(12)
Ti2 0.0396(4) 0.0304(4) 0.0335(4) 0.0108(3) 0.0036(3) 0.0140(3)
Ti3 0.0334(4) 0.0349(4) 0.0336(4) 0.0090(3) 0.0038(3) 0.0119(3)
O2AA 0.0443(16) 0.0381(15) 0.0393(15) 0.0092(12) -0.0023(13) 0.0188(13)
P4AA 0.0365(5) 0.0332(5) 0.0308(5) 0.0108(4) 0.0033(4) 0.0144(4)
O0AA 0.0415(16) 0.0427(16) 0.0350(14) 0.0069(12) 0.0047(12) 0.0177(13)
O1AA 0.0473(18) 0.0403(16) 0.0387(16) 0.0128(13) 0.0049(13) 0.0130(13)
O7 0.0531(19) 0.0378(16) 0.0415(16) 0.0074(13) 0.0056(14) 0.0115(14)
O8 0.0419(17) 0.0428(17) 0.0385(15) 0.0086(13) -0.0001(13) 0.0089(13)
O5AA 0.0453(17) 0.0524(19) 0.0377(16) 0.0031(13) 0.0051(13) 0.0200(14)
O4AA 0.0482(19) 0.053(2) 0.059(2) 0.0187(17) 0.0066(16) 0.0008(16)
N11 0.041(2) 0.048(2) 0.042(2) 0.0058(16) 0.0018(16) 0.0164(17)
N12 0.0324(17) 0.057(2) 0.043(2) 0.0063(17) 0.0050(15) 0.0173(16)
N13 0.045(2) 0.0391(18) 0.0296(16) 0.0100(14) 0.0066(14) 0.0149(15)
N0AA 0.050(2) 0.042(2) 0.049(2) 0.0155(17) 0.0090(17) 0.0220(17)
C0AA 0.041(2) 0.044(2) 0.0312(19) 0.0087(16) 0.0077(16) 0.0177(18)
N16 0.053(2) 0.0353(18) 0.044(2) 0.0126(15) 0.0074(17) 0.0142(16)
N17 0.047(2) 0.0410(19) 0.0337(17) 0.0108(15) 0.0087(15) 0.0117(16)
C3AA 0.048(2) 0.040(2) 0.038(2) 0.0084(17) 0.0030(18) 0.0200(19)
C7AA 0.057(3) 0.048(3) 0.039(2) 0.0165(19) -0.001(2) 0.023(2)
C1AA 0.048(2) 0.031(2) 0.048(2) 0.0142(18) -0.0010(19) 0.0157(18)
C21 0.050(2) 0.042(2) 0.032(2) 0.0092(17) 0.0132(18) 0.0171(19)
C22 0.053(3) 0.056(3) 0.031(2) 0.0059(19) 0.0079(19) 0.016(2)
C23 0.050(3) 0.050(3) 0.042(2) 0.007(2) 0.003(2) 0.006(2)
C24 0.052(3) 0.065(3) 0.035(2) 0.006(2) -0.006(2) 0.012(2)
C25 0.033(2) 0.053(3) 0.050(2) 0.009(2) 0.0051(18) 0.0190(19)
C26 0.068(3) 0.041(3) 0.060(3) 0.020(2) 0.002(3) 0.015(2)
C27 0.062(3) 0.050(3) 0.034(2) 0.0136(18) 0.015(2) 0.020(2)
C28 0.057(3) 0.033(2) 0.054(3) 0.0116(19) 0.001(2) 0.017(2)
C29 0.056(3) 0.032(2) 0.048(2) 0.0132(18) 0.000(2) 0.0162(19)
C9AA 0.046(3) 0.064(3) 0.045(3) 0.005(2) 0.000(2) 0.021(2)
C31 0.055(3) 0.043(2) 0.061(3) 0.007(2) 0.003(2) 0.018(2)
C32 0.054(3) 0.057(3) 0.041(2) 0.005(2) 0.002(2) 0.027(2)
C33 0.037(2) 0.043(2) 0.069(3) 0.012(2) 0.016(2) 0.0129(19)
C34 0.080(4) 0.047(3) 0.048(3) 0.022(2) 0.022(3) 0.017(3)
C35 0.038(2) 0.050(3) 0.046(2) 0.012(2) 0.0001(19) 0.0180(19)
C36 0.058(3) 0.041(2) 0.058(3) 0.006(2) 0.000(2) 0.018(2)
C37 0.056(3) 0.043(2) 0.050(3) 0.020(2) 0.014(2) 0.018(2)
C38 0.051(3) 0.055(3) 0.047(3) 0.012(2) 0.011(2) 0.021(2)
C40 0.060(3) 0.080(4) 0.043(3) 0.014(3) -0.005(2) 0.031(3)
C41 0.056(3) 0.066(3) 0.036(2) 0.012(2) -0.003(2) 0.020(2)
C42 0.049(3) 0.060(3) 0.063(3) 0.024(3) 0.008(2) 0.018(2)
C43 0.058(3) 0.061(3) 0.063(3) 0.025(3) 0.020(3) 0.028(3)
C44 0.048(3) 0.081(4) 0.072(4) 0.018(3) 0.003(3) 0.038(3)
C45 0.050(3) 0.058(3) 0.083(4) 0.002(3) 0.018(3) 0.012(2)
C46 0.057(3) 0.048(3) 0.043(2) 0.010(2) 0.007(2) -0.001(2)
C47 0.045(2) 0.044(2) 0.037(2) 0.0092(18) 0.0067(18) 0.0118(19)
C48 0.049(3) 0.074(4) 0.084(4) -0.006(3) 0.013(3) 0.033(3)
C50 0.067(3) 0.061(3) 0.040(2) 0.023(2) 0.011(2) 0.030(3)
C51 0.046(3) 0.080(4) 0.061(3) 0.021(3) -0.003(2) 0.038(3)
C52 0.067(4) 0.073(4) 0.044(3) 0.002(3) -0.002(2) 0.030(3)
C53 0.047(3) 0.075(4) 0.058(3) -0.008(3) 0.009(2) 0.026(3)
C54 0.057(3) 0.042(3) 0.079(4) 0.022(3) 0.006(3) 0.022(2)
C55 0.044(3) 0.068(3) 0.060(3) 0.005(3) 0.007(2) 0.027(2)
C56 0.084(4) 0.053(3) 0.060(3) 0.034(3) 0.014(3) 0.011(3)
C58 0.080(4) 0.052(3) 0.059(3) 0.022(2) 0.028(3) 0.013(3)
C59 0.075(4) 0.044(3) 0.052(3) 0.017(2) 0.017(3) 0.005(2)
C60 0.083(4) 0.049(3) 0.084(4) 0.042(3) 0.005(3) 0.021(3)
C61 0.050(3) 0.065(3) 0.076(4) 0.026(3) 0.025(3) 0.023(3)
C62 0.081(4) 0.050(3) 0.077(4) -0.010(3) -0.004(3) 0.030(3)
C63 0.067(4) 0.090(5) 0.066(4) 0.017(3) 0.027(3) 0.042(3)
C64 0.055(3) 0.068(4) 0.083(4) 0.035(3) 0.014(3) 0.030(3)
C65 0.038(2) 0.072(3) 0.050(3) -0.008(2) 0.004(2) 0.018(2)
C66 0.100(5) 0.072(4) 0.068(4) -0.008(3) 0.014(4) 0.043(4)
C67 0.162(9) 0.118(7) 0.072(4) 0.053(5) 0.052(5) 0.098(7)
O68 0.092(4) 0.071(3) 0.199(8) 0.023(4) 0.068(5) 0.019(3)
C69 0.057(4) 0.083(5) 0.105(6) 0.033(4) 0.010(4) 0.001(3)
C70 0.063(4) 0.062(3) 0.102(5) 0.022(3) 0.009(3) 0.038(3)
C71 0.080(5) 0.088(5) 0.081(5) 0.024(4) 0.023(4) 0.034(4)
C72 0.072(4) 0.052(3) 0.090(5) -0.010(3) -0.006(3) 0.020(3)
C74 0.176(11) 0.130(8) 0.097(6) 0.047(6) 0.015(7) 0.118(9)
C75 0.070(4) 0.092(5) 0.103(6) 0.040(5) 0.042(4) 0.015(4)
C76 0.077(5) 0.089(5) 0.096(6) -0.004(4) -0.004(4) 0.012(4)
C78 0.066(4) 0.074(4) 0.094(5) 0.031(4) 0.030(3) 0.041(3)
C83 0.072(4) 0.047(3) 0.109(5) 0.038(3) -0.001(4) 0.025(3)
C84 0.269(18) 0.152(11) 0.097(7) 0.087(8) 0.071(10) 0.123(13)
C86 0.074(5) 0.096(6) 0.116(7) 0.043(5) 0.035(5) 0.027(4)
C87 0.070(5) 0.120(7) 0.114(7) -0.030(6) 0.006(5) 0.023(5)
C88 0.069(4) 0.055(4) 0.135(7) -0.006(4) 0.012(5) 0.003(3)
C89 0.058(4) 0.066(4) 0.123(6) 0.040(4) -0.005(4) 0.029(3)
C95 0.089(6) 0.113(7) 0.099(6) 0.004(5) 0.006(5) 0.044(5)
C98 0.083(5) 0.087(5) 0.114(6) 0.039(5) 0.040(5) 0.032(4)
C100 0.060(4) 0.066(4) 0.128(7) 0.011(5) -0.016(4) 0.002(3)
C104 0.076(5) 0.086(5) 0.118(7) 0.025(5) 0.033(5) -0.005(4)
O7AA 0.0458(17) 0.0395(16) 0.0476(17) 0.0141(13) 0.0133(14) 0.0165(13)

loop_
_atom_type_symbol
_atom_type_description
_atom_type_scat_dispersion_real
_atom_type_scat_dispersion_imag
_atom_type_scat_source
C C 0.0181 0.0091 'International Tables Vol C Tables 4.2.6.8 and 6.1.1.4'
H H 0.0000 0.0000 'International Tables Vol C Tables 4.2.6.8 and 6.1.1.4'
N N 0.0311 0.0180 'International Tables Vol C Tables 4.2.6.8 and 6.1.1.4'
O O 0.0492 0.0322 'International Tables Vol C Tables 4.2.6.8 and 6.1.1.4'
P P 0.2955 0.4335 'International Tables Vol C Tables 4.2.6.8 and 6.1.1.4'
Cl Cl 0.3639 0.7018 'International Tables Vol C Tables 4.2.6.8 and 6.1.1.4'
Ti Ti 0.2191 1.8069 'International Tables Vol C Tables 4.2.6.8 and 6.1.1.4'

loop_
_geom_angle_atom_site_label_1
_geom_angle_atom_site_label_2
_geom_angle_atom_site_label_3
_geom_angle
_geom_angle_site_symmetry_1
_geom_angle_site_symmetry_3
O3AA Ti0A O1AA 106.24(15) . .
O3AA Ti0A O5AA 96.44(15) . .
O1AA Ti0A O5AA 95.93(16) . .
O3AA Ti0A O0AA 97.15(14) . .
O1AA Ti0A O0AA 92.06(15) . .
O5AA Ti0A O0AA 161.64(14) . .
O3AA Ti0A N17 90.02(15) . .
O1AA Ti0A N17 162.99(15) . .
O5AA Ti0A N17 86.97(15) . .
O0AA Ti0A N17 80.74(14) . .
O3AA Ti0A N13 162.08(14) . .
O1AA Ti0A N13 91.22(14) . .
O5AA Ti0A N13 85.46(14) . .
O0AA Ti0A N13 77.85(13) . .
N17 Ti0A N13 72.25(14) . .
Ti0A O3AA Ti3 160.5(2) . .
O1AA Ti2 O2AA 106.69(15) 2_655 .
O1AA Ti2 O7 94.69(15) 2_655 .
O2AA Ti2 O7 96.39(15) . .
O1AA Ti2 O8 95.66(15) 2_655 .
O2AA Ti2 O8 92.54(15) . .
O7 Ti2 O8 163.79(14) . .
O1AA Ti2 N0AA 90.02(16) 2_655 .
O2AA Ti2 N0AA 162.93(15) . .
O7 Ti2 N0AA 85.43(16) . .
O8 Ti2 N0AA 82.14(15) . .
O1AA Ti2 N16 161.26(16) 2_655 .
O2AA Ti2 N16 91.45(15) . .
O7 Ti2 N16 87.74(14) . .
O8 Ti2 N16 78.51(14) . .
N0AA Ti2 N16 71.62(15) . .
O2AA Ti3 O3AA 106.84(14) . .
O2AA Ti3 O4AA 95.69(17) . .
O3AA Ti3 O4AA 96.62(16) . .
O2AA Ti3 O7AA 96.36(14) . .
O3AA Ti3 O7AA 91.09(15) . .
O4AA Ti3 O7AA 163.16(17) . .
O2AA Ti3 N12 158.94(15) . .
O3AA Ti3 N12 93.98(14) . .
O4AA Ti3 N12 84.77(17) . .
O7AA Ti3 N12 79.76(15) . .
O2AA Ti3 N11 87.06(14) . .
O3AA Ti3 N11 163.78(15) . .
O4AA Ti3 N11 90.10(16) . .
O7AA Ti3 N11 78.84(15) . .
N12 Ti3 N11 71.88(14) . .
Ti2 O2AA Ti3 151.3(2) . .
O7AA P4AA O0AA 112.83(18) . 2_655
O7AA P4AA O8 111.99(19) . 2_655
O0AA P4AA O8 111.11(19) 2_655 2_655
O7AA P4AA C7AA 106.9(2) . .
O0AA P4AA C7AA 107.9(2) 2_655 .
O8 P4AA C7AA 105.6(2) 2_655 .
P4AA O0AA Ti0A 145.8(2) 2_655 .
Ti2 O1AA Ti0A 161.8(2) 2_655 .
C1AA O7 Ti2 149.4(3) . .
P4AA O8 Ti2 156.1(2) 2_655 .
C3AA O5AA Ti0A 151.1(3) . .
C33 O4AA Ti3 163.2(4) . .
C32 N11 C35 117.3(4) . .
C32 N11 Ti3 125.4(3) . .
C35 N11 Ti3 116.6(3) . .
C65 N12 C25 118.9(4) . .
C65 N12 Ti3 123.9(3) . .
C25 N12 Ti3 116.8(3) . .
C47 N13 C0AA 118.2(4) . .
C47 N13 Ti0A 125.2(3) . .
C0AA N13 Ti0A 116.4(3) . .
C43 N0AA C28 117.8(4) . .
C43 N0AA Ti2 124.6(3) . .
C28 N0AA Ti2 117.4(3) . .
N13 C0AA C22 123.4(4) . .
N13 C0AA C21 116.8(4) . .
C22 C0AA C21 119.8(4) . .
C37 N16 C29 118.7(4) . .
C37 N16 Ti2 125.1(3) . .
C29 N16 Ti2 115.8(3) . .
C46 N17 C21 117.8(4) . .
C46 N17 Ti0A 125.4(3) . .
C21 N17 Ti0A 116.5(3) . .
O5AA C3AA C38 120.8(4) . .
O5AA C3AA C31 120.4(5) . .
C38 C3AA C31 118.8(5) . .
C64 C7AA C67 118.8(5) . .
C64 C7AA P4AA 121.4(4) . .
C67 C7AA P4AA 118.3(5) . .
O7 C1AA C42 120.7(5) . .
O7 C1AA C36 119.4(5) . .
C42 C1AA C36 119.9(5) . .
N17 C21 C27 123.0(4) . .
N17 C21 C0AA 117.5(4) . .
C27 C21 C0AA 119.6(4) . .
C24 C22 C0AA 116.6(4) . .
C24 C22 C41 123.7(5) . .
C0AA C22 C41 119.7(5) . .
C24 C23 C47 119.4(5) . .
C23 C24 C22 119.7(4) . .
N12 C25 C55 122.6(5) . .
N12 C25 C35 117.5(4) . .
C55 C25 C35 119.9(5) . .
C29 C26 C56 116.5(5) . .
C29 C26 C60 119.8(6) . .
C56 C26 C60 123.8(5) . .
C21 C27 C34 117.8(5) . .
C21 C27 C50 119.3(5) . .
C34 C27 C50 122.9(5) . .
N0AA C28 C54 121.9(5) . .
N0AA C28 C29 116.7(4) . .
C54 C28 C29 121.4(5) . .
N16 C29 C26 122.6(5) . .
N16 C29 C28 118.0(4) . .
C26 C29 C28 119.4(5) . .
C35 C9AA C40 118.1(5) . .
C35 C9AA C51 118.4(5) . .
C40 C9AA C51 123.5(5) . .
C62 C31 C3AA 119.8(6) . .
N11 C32 C52 123.5(5) . .
O4AA C33 C45 120.0(5) . .
O4AA C33 C61 119.4(5) . .
C45 C33 C61 120.6(5) . .
C59 C34 C27 118.3(5) . .
N11 C35 C9AA 123.1(5) . .
N11 C35 C25 116.4(4) . .
C9AA C35 C25 120.4(4) . .
C72 C36 C1AA 119.9(6) . .
N16 C37 C58 123.0(5) . .
C3AA C38 C63 119.9(5) . .
C52 C40 C9AA 118.5(5) . .
C50 C41 C22 121.1(5) . .
C69 C42 C1AA 120.2(7) . .
N0AA C43 C78 122.5(5) . .
C51 C44 C55 121.3(5) . .
C33 C45 C88 119.4(7) . .
N17 C46 C59 123.3(5) . .
N13 C47 C23 122.8(4) . .
C53 C48 C55 119.9(5) . .
C41 C50 C27 120.5(5) . .
C44 C51 C9AA 121.9(5) . .
C40 C52 C32 119.4(5) . .
C48 C53 C65 119.6(5) . .
C70 C54 C28 119.2(5) . .
C70 C54 C83 123.6(6) . .
C28 C54 C83 117.2(6) . .
C48 C55 C25 117.0(5) . .
C48 C55 C44 125.0(5) . .
C25 C55 C44 118.0(5) . .
C58 C56 C26 120.7(5) . .
C56 C58 C37 118.4(6) . .
C46 C59 C34 119.7(5) . .
C83 C60 C26 120.0(5) . .
C75 C61 C33 118.6(7) . .
C66 C62 C31 120.2(6) . .
C66 C63 C38 121.6(6) . .
C7AA C64 C89 120.4(7) . .
N12 C65 C53 122.0(5) . .
C63 C66 C62 119.7(6) . .
C84 C67 C7AA 117.4(9) . .
C42 C69 C100 119.9(7) . .
C78 C70 C54 118.7(5) . .
C76 C71 C86 119.9(8) . .
C100 C72 C36 120.2(7) . .
C89 C74 C84 120.3(7) . .
C104 C75 C61 122.1(7) . .
C71 C76 C87 120.7(9) . .
C70 C78 C43 119.8(6) . .
C60 C83 C54 122.2(5) . .
C74 C84 C67 121.9(10) . .
C98 C86 C71 120.1(8) . .
C76 C87 C95 119.8(9) . .
C45 C88 C104 119.2(8) . .
C74 C89 C64 119.9(8) . .
C98 C95 C87 119.4(9) . .
O68 C98 C95 122.4(8) . .
O68 C98 C86 117.6(8) . .
C95 C98 C86 119.9(9) . .
C72 C100 C69 119.8(6) . .
C75 C104 C88 120.0(7) . .
P4AA O7AA Ti3 156.6(2) . .
C4AA C6AA C2AA 104(2) . .
C30B C4AA C6AA 146(3) . .
C2AA C5 C5AA 107(2) . .
C5 C5AA C30B 124(2) . .
C4AA C30B C5AA 94(3) . .
C5 C2AA O12 114(2) . .
C5 C2AA C6AA 136(2) . .
O12 C2AA C6AA 105.2(18) . .
O6AA C1 C3 124.5(19) 2_666 .
O6AA C1 C2 110.4(18) 2_666 2_666
C3 C1 C2 125.0(14) . 2_666
C3 C2 C1 115.7(13) . 2_666
C2 C3 C1 119.3(14) . .

loop_
_geom_bond_atom_site_label_1
_geom_bond_atom_site_label_2
_geom_bond_distance
_geom_bond_site_symmetry_2
Ti0A O3AA 1.809(3) .
Ti0A O1AA 1.823(3) .
Ti0A O5AA 1.869(3) .
Ti0A O0AA 1.983(3) .
Ti0A N17 2.247(4) .
Ti0A N13 2.272(4) .
O3AA Ti3 1.820(3) .
Ti2 O1AA 1.790(3) 2_655
Ti2 O2AA 1.817(3) .
Ti2 O7 1.896(3) .
Ti2 O8 1.949(3) .
Ti2 N0AA 2.271(4) .
Ti2 N16 2.290(4) .
Ti3 O2AA 1.818(3) .
Ti3 O4AA 1.865(4) .
Ti3 O7AA 1.974(3) .
Ti3 N12 2.262(4) .
Ti3 N11 2.272(4) .
P4AA O7AA 1.512(3) .
P4AA O0AA 1.515(3) 2_655
P4AA O8 1.515(3) 2_655
P4AA C7AA 1.800(5) .
O0AA P4AA 1.515(3) 2_655
O1AA Ti2 1.790(3) 2_655
O7 C1AA 1.336(6) .
O8 P4AA 1.515(3) 2_655
O5AA C3AA 1.340(6) .
O4AA C33 1.331(6) .
N11 C32 1.325(6) .
N11 C35 1.362(6) .
N12 C65 1.331(7) .
N12 C25 1.350(6) .
N13 C47 1.319(6) .
N13 C0AA 1.353(5) .
N0AA C43 1.329(7) .
N0AA C28 1.358(6) .
C0AA C22 1.409(6) .
C0AA C21 1.425(7) .
N16 C37 1.326(7) .
N16 C29 1.362(6) .
N17 C46 1.334(6) .
N17 C21 1.363(6) .
C3AA C38 1.376(7) .
C3AA C31 1.405(7) .
C7AA C64 1.376(8) .
C7AA C67 1.430(10) .
C1AA C42 1.389(8) .
C1AA C36 1.398(7) .
C21 C27 1.406(6) .
C22 C24 1.405(8) .
C22 C41 1.420(7) .
C23 C24 1.370(8) .
C23 C47 1.397(7) .
C25 C55 1.424(7) .
C25 C35 1.431(7) .
C26 C29 1.411(7) .
C26 C56 1.422(10) .
C26 C60 1.429(9) .
C27 C34 1.408(8) .
C27 C50 1.447(8) .
C28 C54 1.399(7) .
C28 C29 1.419(8) .
C9AA C35 1.407(7) .
C9AA C40 1.411(8) .
C9AA C51 1.448(7) .
C31 C62 1.399(8) .
C32 C52 1.412(7) .
C33 C45 1.388(9) .
C33 C61 1.402(8) .
C34 C59 1.398(9) .
C36 C72 1.391(9) .
C37 C58 1.411(7) .
C38 C63 1.402(8) .
C40 C52 1.373(8) .
C41 C50 1.351(8) .
C42 C69 1.375(10) .
C43 C78 1.402(8) .
C44 C51 1.328(9) .
C44 C55 1.457(8) .
C45 C88 1.400(10) .
C46 C59 1.379(7) .
C48 C53 1.369(9) .
C48 C55 1.396(9) .
C53 C65 1.402(8) .
C54 C70 1.385(10) .
C54 C83 1.452(9) .
C56 C58 1.362(10) .
C60 C83 1.353(11) .
C61 C75 1.377(10) .
C62 C66 1.382(11) .
C63 C66 1.345(11) .
C64 C89 1.403(8) .
C67 C84 1.398(13) .
O68 C98 1.335(11) .
C69 C100 1.415(13) .
C70 C78 1.353(10) .
C71 C76 1.334(12) .
C71 C86 1.394(13) .
C72 C100 1.373(13) .
C74 C89 1.352(14) .
C74 C84 1.355(19) .
C75 C104 1.351(13) .
C76 C87 1.377(13) .
C86 C98 1.380(12) .
C87 C95 1.401(14) .
C88 C104 1.410(14) .
C95 C98 1.356(13) .
C6AA C4AA 1.29(2) .
C6AA C2AA 1.52(3) .
O12 C2AA 1.46(2) .
C4AA C30B 1.23(3) .
C5 C2AA 1.20(2) .
C5 C5AA 1.37(2) .
C5AA C30B 1.82(3) .
C1 O6AA 1.10(2) 2_666
C1 C3 1.357(17) .
C1 C2 1.367(18) 2_666
C2 C3 1.339(16) .
C2 C1 1.367(18) 2_666
O6AA C1 1.10(2) 2_666
